data_4126123
loop_
_publ_author_name
'Ma, Xiaoshen'
'Dang, Hester'
'Rose, John A.'
'Rablen, Paul'
'Herzon, Seth B.'

_publ_section_title
;
 Hydroheteroarylation of Unactivated Alkenes Using N-Methoxyheteroarenium
 Salts.
;
_journal_issue 16
_journal_name_full 'Journal of the American Chemical Society'
_journal_page_first 5998
_journal_page_last 6007
_journal_paper_doi 10.1021/jacs.7b02388
_journal_volume 139
_journal_year 2017
_chemical_formula_moiety 'C22 H25 N3 O6'
_chemical_formula_sum 'C22 H25 N3 O6'
_chemical_formula_weight 427.45
_space_group_crystal_system monoclinic
_space_group_IT_number 14
_space_group_name_Hall '-P 2ybc'
_space_group_name_H-M_alt 'P 1 21/c 1'
_symmetry_space_group_name_Hall '-P 2ybc'
_symmetry_space_group_name_H-M 'P 1 21/c 1'
_atom_sites_solution_hydrogens geom
_atom_sites_solution_primary SHELXT
_atom_sites_solution_secondary difmap
_audit_creation_method SHELXL-2014/7
_cell_angle_alpha 90
_cell_angle_beta 90.039(2)
_cell_angle_gamma 90
_cell_formula_units_Z 4
_cell_length_a 17.4243(12)
_cell_length_b 9.9387(7)
_cell_length_c 11.9804(8)
_cell_measurement_reflns_used 775
_cell_measurement_temperature 93(2)
_cell_measurement_theta_max 27.5
_cell_measurement_theta_min 1.2
_cell_volume 2074.7(2)
_computing_cell_refinement 'CrystalClear-SM Expert 2.0 r15 (Rigaku, 2011)'
_computing_data_collection 'CrystalClear-SM Expert 2.0 r15 (Rigaku, 2011)'
_computing_data_reduction 'CrystalClear-SM Expert 2.0 r15 (Rigaku, 2011)'
_computing_molecular_graphics
; 
Dolomanov, O.V.; Bourhis, L.J.; Gildea, R.J.; Howard, J.A.K.; Puschmann, H., 
OLEX2: A complete structure solution, refinement and analysis program
(2009). J. Appl. Cryst., 42, 339-341.
;
_computing_publication_material 'CIFTAB-2013/2 (Sheldrick, 2014)'
_computing_structure_refinement 'SHELXL-2014/7 (Sheldrick, 2014)'
_computing_structure_solution 'SHELXT-2014/5 (Sheldrick, 2014)'
_diffrn_ambient_temperature 93(2)
_diffrn_detector_area_resol_mean 10
_diffrn_measured_fraction_theta_full 0.999
_diffrn_measured_fraction_theta_max 0.999
_diffrn_measurement_device_type 'Rigaku R-AXIS RAPID imaging plate'
_diffrn_measurement_method \w
_diffrn_radiation_type MoK\a
_diffrn_radiation_wavelength 0.71073
_diffrn_reflns_av_R_equivalents 0.0455
_diffrn_reflns_av_unetI/netI 0.0223
_diffrn_reflns_Laue_measured_fraction_full 0.999
_diffrn_reflns_Laue_measured_fraction_max 0.999
_diffrn_reflns_limit_h_max 22
_diffrn_reflns_limit_h_min -22
_diffrn_reflns_limit_k_max 12
_diffrn_reflns_limit_k_min -12
_diffrn_reflns_limit_l_max 15
_diffrn_reflns_limit_l_min -15
_diffrn_reflns_number 65169
_diffrn_reflns_point_group_measured_fraction_full 0.999
_diffrn_reflns_point_group_measured_fraction_max 0.999
_diffrn_reflns_theta_full 25.242
_diffrn_reflns_theta_max 27.490
_diffrn_reflns_theta_min 2.338
_diffrn_source 'Sealed Tube'
_exptl_absorpt_coefficient_mu 0.101
_exptl_absorpt_correction_T_max 1.000
_exptl_absorpt_correction_T_min 0.898
_exptl_absorpt_correction_type multi-scan
_exptl_absorpt_process_details 'Jacobson, R. (1998) Private Communication'
_exptl_crystal_colour Colorless
_exptl_crystal_density_diffrn 1.368
_exptl_crystal_density_method 'not measured'
_exptl_crystal_description Plate
_exptl_crystal_F_000 904
_exptl_crystal_size_max 0.240
_exptl_crystal_size_mid 0.210
_exptl_crystal_size_min 0.050
_refine_diff_density_max 0.279
_refine_diff_density_min -0.198
_refine_diff_density_rms 0.038
_refine_ls_extinction_method none
_refine_ls_goodness_of_fit_ref 1.033
_refine_ls_hydrogen_treatment constr
_refine_ls_matrix_type full
_refine_ls_number_parameters 283
_refine_ls_number_reflns 4761
_refine_ls_number_restraints 0
_refine_ls_restrained_S_all 1.033
_refine_ls_R_factor_all 0.0405
_refine_ls_R_factor_gt 0.0303
_refine_ls_shift/su_max 0.001
_refine_ls_shift/su_mean 0.000
_refine_ls_structure_factor_coef Fsqd
_refine_ls_weighting_details 'w=1/[\s^2^(Fo^2^)+(0.0531P)^2^] where P=(Fo^2^+2Fc^2^)/3'
_refine_ls_weighting_scheme calc
_refine_ls_wR_factor_gt 0.0818
_refine_ls_wR_factor_ref 0.0843
_reflns_Friedel_coverage 0.000
_reflns_number_gt 3634
_reflns_number_total 4761
_reflns_threshold_expression 'I > 2\s(I)'
_cod_data_source_file ja7b02388_si_003.cif
_cod_data_source_block spider-16073
_cod_database_code 4126123
_shelx_shelxl_version_number 2014/7
_shelx_space_group_comment
; 
The symmetry employed for this shelxl refinement is uniquely defined 
by the following loop, which should always be used as a source of 
symmetry information in preference to the above space-group names. 
They are only intended as comments. 
;
_shelx_estimated_absorpt_t_min 0.976
_shelx_estimated_absorpt_t_max 0.995

loop_
_space_group_symop_operation_xyz
'x, y, z'
'-x, y+1/2, -z+1/2'
'-x, -y, -z'
'x, -y-1/2, z-1/2'

loop_
_atom_site_label
_atom_site_type_symbol
_atom_site_fract_x
_atom_site_fract_y
_atom_site_fract_z
_atom_site_U_iso_or_equiv
_atom_site_adp_type
_atom_site_occupancy
_atom_site_site_symmetry_order
_atom_site_calc_flag
_atom_site_refinement_flags_posn
_atom_site_refinement_flags_adp
O1 O 0.68216(4) 0.31401(7) 0.59546(6) 0.01973(16) Uani 1 1 d . .
O2 O 0.61401(4) 0.14760(8) 0.68022(6) 0.02268(17) Uani 1 1 d . .
O3 O 0.56827(4) 0.59189(7) 0.31888(6) 0.02299(17) Uani 1 1 d . .
O4 O 0.46183(4) 0.53544(8) 0.23658(6) 0.02531(17) Uani 1 1 d . .
O5 O 0.32036(4) 0.14943(8) 0.37306(7) 0.02618(18) Uani 1 1 d . .
O6 O 0.36128(4) 0.04340(8) 0.52033(7) 0.02878(19) Uani 1 1 d . .
N1 N 0.99265(6) 0.94796(11) 0.31775(10) 0.0387(3) Uani 1 1 d . .
N2 N 0.51353(5) 0.51618(9) 0.30488(7) 0.01902(18) Uani 1 1 d . .
N3 N 0.36799(5) 0.12862(9) 0.44650(7) 0.02066(19) Uani 1 1 d . .
C1 C 0.80608(6) 0.41081(10) 0.61957(9) 0.0205(2) Uani 1 1 d . .
H1 H 0.8555 0.4035 0.6615 0.025 Uiso 1 1 calc R U
C2 C 0.82480(6) 0.38743(11) 0.49583(9) 0.0237(2) Uani 1 1 d . .
H2A H 0.8511 0.2996 0.4881 0.028 Uiso 1 1 calc R U
H2B H 0.7762 0.3824 0.4533 0.028 Uiso 1 1 calc R U
C3 C 0.87545(6) 0.49710(11) 0.44462(9) 0.0238(2) Uani 1 1 d . .
H3A H 0.8818 0.4786 0.3640 0.029 Uiso 1 1 calc R U
H3B H 0.9269 0.4932 0.4796 0.029 Uiso 1 1 calc R U
C4 C 0.84268(6) 0.63973(10) 0.45921(8) 0.0195(2) Uani 1 1 d . .
C5 C 0.82911(6) 0.66051(10) 0.58510(9) 0.0216(2) Uani 1 1 d . .
H5A H 0.8792 0.6584 0.6241 0.026 Uiso 1 1 calc R U
H5B H 0.8064 0.7507 0.5970 0.026 Uiso 1 1 calc R U
C6 C 0.77632(6) 0.55464(10) 0.63690(9) 0.0219(2) Uani 1 1 d . .
H6A H 0.7246 0.5626 0.6033 0.026 Uiso 1 1 calc R U
H6B H 0.7715 0.5723 0.7179 0.026 Uiso 1 1 calc R U
C7 C 0.75149(6) 0.30243(11) 0.66785(9) 0.0217(2) Uani 1 1 d . .
C8 C 0.72896(7) 0.33331(12) 0.78835(9) 0.0289(3) Uani 1 1 d . .
H8A H 0.6963 0.4135 0.7901 0.043 Uiso 1 1 calc R U
H8B H 0.7753 0.3495 0.8327 0.043 Uiso 1 1 calc R U
H8C H 0.7008 0.2567 0.8196 0.043 Uiso 1 1 calc R U
C9 C 0.78441(6) 0.16076(11) 0.65495(11) 0.0290(3) Uani 1 1 d . .
H9A H 0.7521 0.0966 0.6956 0.044 Uiso 1 1 calc R U
H9B H 0.8366 0.1584 0.6853 0.044 Uiso 1 1 calc R U
H9C H 0.7856 0.1365 0.5757 0.044 Uiso 1 1 calc R U
C10 C 0.62175(6) 0.23324(10) 0.60947(8) 0.0184(2) Uani 1 1 d . .
C11 C 0.56100(5) 0.26324(10) 0.52415(8) 0.0171(2) Uani 1 1 d . .
C12 C 0.49493(6) 0.18367(10) 0.52335(8) 0.0176(2) Uani 1 1 d . .
H12 H 0.4894 0.1111 0.5743 0.021 Uiso 1 1 calc R U
C13 C 0.43777(5) 0.21254(10) 0.44696(8) 0.0180(2) Uani 1 1 d . .
C14 C 0.44241(6) 0.31834(10) 0.37169(8) 0.0181(2) Uani 1 1 d . .
H14 H 0.4027 0.3362 0.3194 0.022 Uiso 1 1 calc R U
C15 C 0.50802(6) 0.39633(10) 0.37706(8) 0.0171(2) Uani 1 1 d . .
C16 C 0.56784(6) 0.37051(10) 0.45016(8) 0.0171(2) Uani 1 1 d . .
H16 H 0.6127 0.4249 0.4498 0.021 Uiso 1 1 calc R U
C17 C 0.89789(6) 0.74587(11) 0.41361(9) 0.0226(2) Uani 1 1 d . .
C18 C 0.89101(8) 0.88151(12) 0.44275(12) 0.0396(3) Uani 1 1 d . .
H18 H 0.8537 0.9088 0.4958 0.048 Uiso 1 1 calc R U
C19 C 0.93889(9) 0.97596(14) 0.39393(13) 0.0474(4) Uani 1 1 d . .
H19 H 0.9331 1.0671 0.4162 0.057 Uiso 1 1 calc R U
C20 C 0.99836(7) 0.81887(13) 0.28975(10) 0.0319(3) Uani 1 1 d . .
H20 H 1.0355 0.7951 0.2352 0.038 Uiso 1 1 calc R U
C21 C 0.95393(6) 0.71633(12) 0.33460(9) 0.0265(2) Uani 1 1 d . .
H21 H 0.9618 0.6260 0.3113 0.032 Uiso 1 1 calc R U
C22 C 0.76752(6) 0.65623(12) 0.39213(9) 0.0264(2) Uani 1 1 d . .
H22A H 0.7476 0.7476 0.4025 0.040 Uiso 1 1 calc R U
H22B H 0.7296 0.5909 0.4186 0.040 Uiso 1 1 calc R U
H22C H 0.7778 0.6407 0.3127 0.040 Uiso 1 1 calc R U

loop_
_atom_site_aniso_label
_atom_site_aniso_U_11
_atom_site_aniso_U_22
_atom_site_aniso_U_33
_atom_site_aniso_U_23
_atom_site_aniso_U_13
_atom_site_aniso_U_12
O1 0.0161(3) 0.0236(4) 0.0195(4) 0.0042(3) -0.0038(3) -0.0022(3)
O2 0.0219(4) 0.0253(4) 0.0208(4) 0.0058(3) -0.0021(3) -0.0019(3)
O3 0.0252(4) 0.0205(4) 0.0233(4) 0.0008(3) 0.0012(3) -0.0012(3)
O4 0.0265(4) 0.0282(4) 0.0211(4) 0.0040(3) -0.0047(3) 0.0054(3)
O5 0.0197(4) 0.0284(4) 0.0304(4) -0.0023(3) -0.0077(3) 0.0006(3)
O6 0.0275(4) 0.0298(4) 0.0290(4) 0.0056(3) -0.0016(3) -0.0079(3)
N1 0.0369(6) 0.0373(6) 0.0418(6) 0.0096(5) -0.0018(5) -0.0125(5)
N2 0.0213(4) 0.0200(4) 0.0157(4) -0.0010(3) 0.0015(3) 0.0039(3)
N3 0.0185(4) 0.0206(4) 0.0229(4) -0.0036(4) -0.0007(3) 0.0007(3)
C1 0.0174(5) 0.0214(5) 0.0229(5) 0.0006(4) -0.0040(4) -0.0006(4)
C2 0.0232(5) 0.0191(5) 0.0287(6) -0.0042(4) 0.0041(4) -0.0011(4)
C3 0.0220(5) 0.0212(5) 0.0282(6) -0.0044(4) 0.0058(4) -0.0016(4)
C4 0.0172(5) 0.0203(5) 0.0211(5) -0.0018(4) -0.0003(4) -0.0006(4)
C5 0.0236(5) 0.0195(5) 0.0217(5) -0.0033(4) -0.0016(4) -0.0003(4)
C6 0.0241(5) 0.0225(5) 0.0190(5) -0.0025(4) 0.0015(4) 0.0006(4)
C7 0.0177(5) 0.0248(5) 0.0226(5) 0.0045(4) -0.0072(4) -0.0013(4)
C8 0.0299(6) 0.0367(6) 0.0201(5) 0.0064(5) -0.0061(4) -0.0055(5)
C9 0.0215(5) 0.0242(6) 0.0414(7) 0.0083(5) -0.0061(5) 0.0001(4)
C10 0.0175(5) 0.0198(5) 0.0179(5) -0.0005(4) 0.0002(4) 0.0008(4)
C11 0.0171(5) 0.0195(5) 0.0147(4) -0.0022(4) 0.0007(4) 0.0024(4)
C12 0.0200(5) 0.0172(5) 0.0157(5) -0.0010(4) 0.0017(4) 0.0017(4)
C13 0.0162(5) 0.0190(5) 0.0188(5) -0.0053(4) 0.0013(4) 0.0007(4)
C14 0.0176(5) 0.0199(5) 0.0166(5) -0.0042(4) -0.0015(4) 0.0048(4)
C15 0.0201(5) 0.0170(5) 0.0143(5) -0.0013(4) 0.0020(4) 0.0038(4)
C16 0.0164(5) 0.0188(5) 0.0161(5) -0.0026(4) 0.0017(4) 0.0014(4)
C17 0.0198(5) 0.0234(5) 0.0245(5) 0.0017(4) -0.0042(4) -0.0016(4)
C18 0.0452(7) 0.0248(6) 0.0489(8) -0.0027(6) 0.0146(6) -0.0044(5)
C19 0.0587(9) 0.0250(6) 0.0585(9) 0.0016(6) 0.0077(7) -0.0101(6)
C20 0.0234(6) 0.0399(7) 0.0325(6) 0.0078(5) -0.0008(5) -0.0058(5)
C21 0.0223(5) 0.0285(6) 0.0288(6) 0.0027(5) -0.0009(4) -0.0024(4)
C22 0.0224(5) 0.0320(6) 0.0248(6) 0.0033(5) -0.0043(4) -0.0036(4)

loop_
_atom_type_symbol
_atom_type_description
_atom_type_scat_dispersion_real
_atom_type_scat_dispersion_imag
_atom_type_scat_source
C C 0.0033 0.0016 'International Tables Vol C Tables 4.2.6.8 and 6.1.1.4'
H H 0.0000 0.0000 'International Tables Vol C Tables 4.2.6.8 and 6.1.1.4'
N N 0.0061 0.0033 'International Tables Vol C Tables 4.2.6.8 and 6.1.1.4'
O O 0.0106 0.0060 'International Tables Vol C Tables 4.2.6.8 and 6.1.1.4'

loop_
_geom_angle_atom_site_label_1
_geom_angle_atom_site_label_2
_geom_angle_atom_site_label_3
_geom_angle
C10 O1 C7 121.28(8)
C20 N1 C19 115.18(11)
O3 N2 O4 124.34(9)
O3 N2 C15 117.79(8)
O4 N2 C15 117.85(8)
O5 N3 O6 124.55(9)
O5 N3 C13 117.70(9)
O6 N3 C13 117.75(8)
C6 C1 C2 110.10(9)
C6 C1 C7 112.92(8)
C2 C1 C7 112.70(8)
C6 C1 H1 106.9
C2 C1 H1 106.9
C7 C1 H1 106.9
C3 C2 C1 113.70(9)
C3 C2 H2A 108.8
C1 C2 H2A 108.8
C3 C2 H2B 108.8
C1 C2 H2B 108.8
H2A C2 H2B 107.7
C2 C3 C4 113.35(8)
C2 C3 H3A 108.9
C4 C3 H3A 108.9
C2 C3 H3B 108.9
C4 C3 H3B 108.9
H3A C3 H3B 107.7
C17 C4 C3 111.19(8)
C17 C4 C5 110.75(8)
C3 C4 C5 106.98(8)
C17 C4 C22 105.92(8)
C3 C4 C22 110.69(8)
C5 C4 C22 111.38(8)
C6 C5 C4 113.44(8)
C6 C5 H5A 108.9
C4 C5 H5A 108.9
C6 C5 H5B 108.9
C4 C5 H5B 108.9
H5A C5 H5B 107.7
C5 C6 C1 112.49(9)
C5 C6 H6A 109.1
C1 C6 H6A 109.1
C5 C6 H6B 109.1
C1 C6 H6B 109.1
H6A C6 H6B 107.8
O1 C7 C8 109.00(8)
O1 C7 C9 108.44(8)
C8 C7 C9 112.18(9)
O1 C7 C1 103.09(8)
C8 C7 C1 111.80(9)
C9 C7 C1 111.85(9)
C7 C8 H8A 109.5
C7 C8 H8B 109.5
H8A C8 H8B 109.5
C7 C8 H8C 109.5
H8A C8 H8C 109.5
H8B C8 H8C 109.5
C7 C9 H9A 109.5
C7 C9 H9B 109.5
H9A C9 H9B 109.5
C7 C9 H9C 109.5
H9A C9 H9C 109.5
H9B C9 H9C 109.5
O2 C10 O1 126.88(9)
O2 C10 C11 122.58(9)
O1 C10 C11 110.54(8)
C16 C11 C12 120.03(9)
C16 C11 C10 121.68(9)
C12 C11 C10 118.23(9)
C13 C12 C11 118.72(9)
C13 C12 H12 120.6
C11 C12 H12 120.6
C12 C13 C14 123.05(9)
C12 C13 N3 118.61(9)
C14 C13 N3 118.33(9)
C15 C14 C13 116.30(9)
C15 C14 H14 121.8
C13 C14 H14 121.8
C14 C15 C16 123.19(9)
C14 C15 N2 118.66(9)
C16 C15 N2 118.10(9)
C15 C16 C11 118.68(9)
C15 C16 H16 120.7
C11 C16 H16 120.7
C21 C17 C18 115.70(10)
C21 C17 C4 122.64(10)
C18 C17 C4 121.47(10)
C19 C18 C17 119.75(13)
C19 C18 H18 120.1
C17 C18 H18 120.1
N1 C19 C18 124.70(13)
N1 C19 H19 117.7
C18 C19 H19 117.7
N1 C20 C21 124.66(12)
N1 C20 H20 117.7
C21 C20 H20 117.7
C20 C21 C17 120.01(11)
C20 C21 H21 120.0
C17 C21 H21 120.0
C4 C22 H22A 109.5
C4 C22 H22B 109.5
H22A C22 H22B 109.5
C4 C22 H22C 109.5
H22A C22 H22C 109.5
H22B C22 H22C 109.5

loop_
_geom_bond_atom_site_label_1
_geom_bond_atom_site_label_2
_geom_bond_distance
O1 C10 1.3345(12)
O1 C7 1.4910(11)
O2 C10 1.2089(12)
O3 N2 1.2264(11)
O4 N2 1.2315(11)
O5 N3 1.2267(11)
O6 N3 1.2302(12)
N1 C20 1.3298(17)
N1 C19 1.3375(19)
N2 C15 1.4752(13)
N3 C13 1.4745(13)
C1 C6 1.5348(14)
C1 C2 1.5357(15)
C1 C7 1.5494(15)
C1 H1 1.0000
C2 C3 1.5311(15)
C2 H2A 0.9900
C2 H2B 0.9900
C3 C4 1.5383(14)
C3 H3A 0.9900
C3 H3B 0.9900
C4 C17 1.5289(15)
C4 C5 1.5407(14)
C4 C22 1.5447(14)
C5 C6 1.5294(15)
C5 H5A 0.9900
C5 H5B 0.9900
C6 H6A 0.9900
C6 H6B 0.9900
C7 C8 1.5275(15)
C7 C9 1.5283(15)
C8 H8A 0.9800
C8 H8B 0.9800
C8 H8C 0.9800
C9 H9A 0.9800
C9 H9B 0.9800
C9 H9C 0.9800
C10 C11 1.5010(13)
C11 C16 1.3917(14)
C11 C12 1.3966(14)
C12 C13 1.3823(14)
C12 H12 0.9500
C13 C14 1.3876(14)
C14 C15 1.3826(14)
C14 H14 0.9500
C15 C16 1.3850(13)
C16 H16 0.9500
C17 C21 1.3917(15)
C17 C18 1.3977(17)
C18 C19 1.3856(19)
C18 H18 0.9500
C19 H19 0.9500
C20 C21 1.3883(16)
C20 H20 0.9500
C21 H21 0.9500
C22 H22A 0.9800
C22 H22B 0.9800
C22 H22C 0.9800

loop_
_geom_torsion_atom_site_label_1
_geom_torsion_atom_site_label_2
_geom_torsion_atom_site_label_3
_geom_torsion_atom_site_label_4
_geom_torsion
C6 C1 C2 C3 50.06(12)
C7 C1 C2 C3 177.12(8)
C1 C2 C3 C4 -54.55(12)
C2 C3 C4 C17 176.21(9)
C2 C3 C4 C5 55.17(11)
C2 C3 C4 C22 -66.34(12)
C17 C4 C5 C6 -178.11(8)
C3 C4 C5 C6 -56.79(11)
C22 C4 C5 C6 64.29(11)
C4 C5 C6 C1 57.01(12)
C2 C1 C6 C5 -50.91(11)
C7 C1 C6 C5 -177.84(8)
C10 O1 C7 C8 -62.72(12)
C10 O1 C7 C9 59.66(12)
C10 O1 C7 C1 178.37(8)
C6 C1 C7 O1 66.69(10)
C2 C1 C7 O1 -58.85(10)
C6 C1 C7 C8 -50.26(11)
C2 C1 C7 C8 -175.80(9)
C6 C1 C7 C9 -177.01(9)
C2 C1 C7 C9 57.45(11)
C7 O1 C10 O2 2.31(15)
C7 O1 C10 C11 -178.43(8)
O2 C10 C11 C16 173.79(10)
O1 C10 C11 C16 -5.50(13)
O2 C10 C11 C12 -3.57(15)
O1 C10 C11 C12 177.13(8)
C16 C11 C12 C13 0.99(14)
C10 C11 C12 C13 178.40(8)
C11 C12 C13 C14 -0.90(15)
C11 C12 C13 N3 -179.83(8)
O5 N3 C13 C12 -174.86(9)
O6 N3 C13 C12 5.75(13)
O5 N3 C13 C14 6.15(13)
O6 N3 C13 C14 -173.24(9)
C12 C13 C14 C15 -0.52(14)
N3 C13 C14 C15 178.42(8)
C13 C14 C15 C16 1.93(14)
C13 C14 C15 N2 -175.48(8)
O3 N2 C15 C14 172.54(8)
O4 N2 C15 C14 -5.60(13)
O3 N2 C15 C16 -5.01(13)
O4 N2 C15 C16 176.85(8)
C14 C15 C16 C11 -1.85(14)
N2 C15 C16 C11 175.57(8)
C12 C11 C16 C15 0.32(14)
C10 C11 C16 C15 -177.00(9)
C3 C4 C17 C21 22.12(14)
C5 C4 C17 C21 140.92(10)
C22 C4 C17 C21 -98.19(11)
C3 C4 C17 C18 -162.98(11)
C5 C4 C17 C18 -44.18(14)
C22 C4 C17 C18 76.71(13)
C21 C17 C18 C19 -0.45(19)
C4 C17 C18 C19 -175.69(12)
C20 N1 C19 C18 -0.1(2)
C17 C18 C19 N1 0.7(2)
C19 N1 C20 C21 -0.75(19)
N1 C20 C21 C17 0.97(18)
C18 C17 C21 C20 -0.30(16)
C4 C17 C21 C20 174.87(10)
